data_4105849
loop_
_publ_author_name
'Pauline Gualco'
'Abderrahmane Amgoune'
'Karinne Miqueu'
'Sonia Ladeira'
'Didier Bourissou'

_publ_section_title
;
 A Crystalline \s Complex of Copper
;
_journal_name_full 'Journal of the American Chemical Society'
_journal_page_first 4257
_journal_page_last 4259
_journal_paper_doi 10.1021/ja200789z
_journal_volume 133
_journal_year 2011
_chemical_compound_source 'synthesis as described'
_chemical_formula_moiety 'C40 H40 Cu P2 Si2, Cl4 Ga, C H2 Cl2'
_chemical_formula_sum 'C41 H42 Cl6 Cu Ga P2 Si2'
_chemical_formula_weight 998.84
_chemical_name_systematic
;
 ?
;
_space_group_IT_number 2
_symmetry_cell_setting triclinic
_symmetry_Int_Tables_number 2
_symmetry_space_group_name_Hall '-P 1'
_symmetry_space_group_name_H-M 'P -1'
_atom_sites_solution_hydrogens geom
_atom_sites_solution_primary direct
_atom_sites_solution_secondary difmap
_cell_angle_alpha 74.488(2)
_cell_angle_beta 82.906(2)
_cell_angle_gamma 75.135(2)
_cell_formula_units_Z 2
_cell_length_a 11.3864(3)
_cell_length_b 13.1062(3)
_cell_length_c 16.1426(4)
_cell_measurement_reflns_used 3453
_cell_measurement_temperature 193(2)
_cell_measurement_theta_max 21.73
_cell_measurement_theta_min 2.18
_cell_measurement_wavelength 0.71073
_cell_volume 2239.67(10)
_computing_cell_refinement 'Bruker SMART'
_computing_data_collection 'Bruker SMART'
_computing_data_reduction 'Bruker SAINT'
_computing_molecular_graphics 'Ortep-3 for Windows (Farrugia, 1997)'
_computing_publication_material 'WinGX publication routines (Farrugia, 1999)'
_computing_structure_refinement 'SHELXL-97 (Sheldrick, 1997)'
_computing_structure_solution 'SHELXS-97 (Sheldrick, 1990)'
_diffrn_ambient_temperature 193(2)
_diffrn_measured_fraction_theta_full 0.998
_diffrn_measured_fraction_theta_max 0.998
_diffrn_measurement_device_type 'CCD area detector'
_diffrn_measurement_method 'phi and omega scans'
_diffrn_radiation_monochromator graphite
_diffrn_radiation_probe x-ray
_diffrn_radiation_source 'fine-focus sealed tube'
_diffrn_radiation_type MoK\a
_diffrn_radiation_wavelength 0.71073
_diffrn_reflns_av_R_equivalents 0.0815
_diffrn_reflns_av_unetI/netI 0.0963
_diffrn_reflns_limit_h_max 13
_diffrn_reflns_limit_h_min -13
_diffrn_reflns_limit_k_max 15
_diffrn_reflns_limit_k_min -15
_diffrn_reflns_limit_l_max 19
_diffrn_reflns_limit_l_min -19
_diffrn_reflns_number 29767
_diffrn_reflns_theta_full 25.35
_diffrn_reflns_theta_max 25.35
_diffrn_reflns_theta_min 1.31
_exptl_absorpt_coefficient_mu 1.588
_exptl_absorpt_correction_T_max 0.9107
_exptl_absorpt_correction_T_min 0.8573
_exptl_absorpt_correction_type multi-scan
_exptl_absorpt_process_details 'SADABS (Bruker-AXS)'
_exptl_crystal_colour colourless
_exptl_crystal_density_diffrn 1.481
_exptl_crystal_description block
_exptl_crystal_F_000 1016
_exptl_crystal_size_max 0.1
_exptl_crystal_size_mid 0.08
_exptl_crystal_size_min 0.06
_refine_diff_density_max 0.508
_refine_diff_density_min -0.534
_refine_diff_density_rms 0.089
_refine_ls_extinction_method none
_refine_ls_goodness_of_fit_ref 0.981
_refine_ls_hydrogen_treatment constr
_refine_ls_matrix_type full
_refine_ls_number_parameters 482
_refine_ls_number_reflns 8193
_refine_ls_number_restraints 0
_refine_ls_restrained_S_all 0.981
_refine_ls_R_factor_all 0.1098
_refine_ls_R_factor_gt 0.0498
_refine_ls_shift/su_max 0.003
_refine_ls_shift/su_mean 0
_refine_ls_structure_factor_coef Fsqd
_refine_ls_weighting_details 'calc w=1/[\s^2^(Fo^2^)+(0.0508P)^2^+0.0000P] where P=(Fo^2^+2Fc^2^)/3'
_refine_ls_weighting_scheme calc
_refine_ls_wR_factor_gt 0.0977
_refine_ls_wR_factor_ref 0.1177
_reflns_number_gt 4844
_reflns_number_total 8193
_reflns_threshold_expression >2sigma(I)
_cod_data_source_file ja200789z_si_002_2.cif
_cod_data_source_block 2
_cod_database_code 4105849

loop_
_symmetry_equiv_pos_as_xyz
'x, y, z'
'-x, -y, -z'

loop_
_atom_site_label
_atom_site_type_symbol
_atom_site_fract_x
_atom_site_fract_y
_atom_site_fract_z
_atom_site_U_iso_or_equiv
_atom_site_adp_type
_atom_site_occupancy
_atom_site_symmetry_multiplicity
_atom_site_calc_flag
_atom_site_refinement_flags
Cu1 Cu 0.54082(5) 0.73046(5) 0.27837(4) 0.03621(18) Uani 1 1 d .
P1 P 0.46232(10) 0.63548(10) 0.21495(8) 0.0242(3) Uani 1 1 d .
P2 P 0.52998(10) 0.84644(10) 0.35848(8) 0.0272(3) Uani 1 1 d .
Si1 Si 0.73025(11) 0.55229(11) 0.30733(9) 0.0290(3) Uani 1 1 d .
Si2 Si 0.78159(11) 0.73010(11) 0.25612(9) 0.0307(3) Uani 1 1 d .
C1 C 0.6246(4) 0.5359(4) 0.4076(3) 0.0344(12) Uani 1 1 d .
H1A H 0.5411 0.5741 0.3926 0.052 Uiso 1 1 calc R
H1B H 0.6498 0.5668 0.4497 0.052 Uiso 1 1 calc R
H1C H 0.6281 0.4584 0.4326 0.052 Uiso 1 1 calc R
C2 C 0.8827(4) 0.4674(4) 0.3472(3) 0.0425(14) Uani 1 1 d .
H2A H 0.8746 0.3941 0.3786 0.064 Uiso 1 1 calc R
H2B H 0.9109 0.5015 0.3857 0.064 Uiso 1 1 calc R
H2C H 0.9419 0.4625 0.298 0.064 Uiso 1 1 calc R
C3 C 0.6903(4) 0.4923(4) 0.2221(3) 0.0270(11) Uani 1 1 d .
C4 C 0.5804(4) 0.5288(4) 0.1801(3) 0.0258(11) Uani 1 1 d .
C5 C 0.5581(4) 0.4820(4) 0.1179(3) 0.0338(12) Uani 1 1 d .
H5 H 0.483 0.5084 0.0908 0.041 Uiso 1 1 calc R
C6 C 0.6452(4) 0.3965(4) 0.0949(3) 0.0389(13) Uani 1 1 d .
H6 H 0.6304 0.3649 0.0517 0.047 Uiso 1 1 calc R
C7 C 0.7529(4) 0.3583(4) 0.1353(3) 0.0376(13) Uani 1 1 d .
H7 H 0.8118 0.2988 0.1209 0.045 Uiso 1 1 calc R
C8 C 0.7765(4) 0.4053(4) 0.1967(3) 0.0324(12) Uani 1 1 d .
H8 H 0.8526 0.3785 0.2225 0.039 Uiso 1 1 calc R
C9 C 0.7052(4) 0.8398(4) 0.1643(3) 0.0391(13) Uani 1 1 d .
H9A H 0.725 0.9088 0.1627 0.059 Uiso 1 1 calc R
H9B H 0.6168 0.8482 0.1726 0.059 Uiso 1 1 calc R
H9C H 0.7341 0.8194 0.1098 0.059 Uiso 1 1 calc R
C10 C 0.9429(4) 0.6941(4) 0.2123(4) 0.0459(15) Uani 1 1 d .
H10A H 0.9451 0.6668 0.1611 0.069 Uiso 1 1 calc R
H10B H 0.9914 0.6376 0.2561 0.069 Uiso 1 1 calc R
H10C H 0.9764 0.7589 0.1968 0.069 Uiso 1 1 calc R
C11 C 0.7820(4) 0.7790(4) 0.3569(3) 0.0285(11) Uani 1 1 d .
C12 C 0.6771(4) 0.8279(4) 0.4023(3) 0.0289(11) Uani 1 1 d .
C13 C 0.6854(4) 0.8586(4) 0.4760(3) 0.0360(12) Uani 1 1 d .
H13 H 0.6137 0.8904 0.5054 0.043 Uiso 1 1 calc R
C14 C 0.7983(5) 0.8433(4) 0.5074(3) 0.0422(14) Uani 1 1 d .
H14 H 0.804 0.8653 0.558 0.051 Uiso 1 1 calc R
C15 C 0.9019(5) 0.7963(4) 0.4651(4) 0.0420(14) Uani 1 1 d .
H15 H 0.9792 0.7849 0.4869 0.05 Uiso 1 1 calc R
C16 C 0.8939(4) 0.7655(4) 0.3907(3) 0.0371(13) Uani 1 1 d .
H16 H 0.9666 0.7343 0.3618 0.044 Uiso 1 1 calc R
C17 C 0.3579(4) 0.5644(4) 0.2886(3) 0.0281(11) Uani 1 1 d .
C18 C 0.2875(4) 0.6143(4) 0.3491(3) 0.0390(13) Uani 1 1 d .
H18 H 0.2957 0.6836 0.352 0.047 Uiso 1 1 calc R
C19 C 0.2047(4) 0.5645(5) 0.4061(4) 0.0511(16) Uani 1 1 d .
H19 H 0.1563 0.5999 0.4472 0.061 Uiso 1 1 calc R
C20 C 0.1934(5) 0.4628(5) 0.4023(4) 0.0538(17) Uani 1 1 d .
H20 H 0.1386 0.4273 0.4417 0.065 Uiso 1 1 calc R
C21 C 0.2622(5) 0.4140(5) 0.3412(4) 0.0549(16) Uani 1 1 d .
H21 H 0.2535 0.3452 0.3375 0.066 Uiso 1 1 calc R
C22 C 0.3434(5) 0.4640(4) 0.2853(4) 0.0429(14) Uani 1 1 d .
H22 H 0.3905 0.429 0.2435 0.052 Uiso 1 1 calc R
C23 C 0.3760(4) 0.7163(4) 0.1218(3) 0.0239(10) Uani 1 1 d .
C24 C 0.4283(4) 0.7890(4) 0.0587(3) 0.0423(14) Uani 1 1 d .
H24 H 0.5105 0.7906 0.0619 0.051 Uiso 1 1 calc R
C25 C 0.3623(5) 0.8590(5) -0.0085(4) 0.0553(17) Uani 1 1 d .
H25 H 0.3989 0.9083 -0.0517 0.066 Uiso 1 1 calc R
C26 C 0.2424(5) 0.8570(5) -0.0126(3) 0.0474(15) Uani 1 1 d .
H26 H 0.1961 0.9055 -0.0585 0.057 Uiso 1 1 calc R
C27 C 0.1905(4) 0.7855(5) 0.0490(3) 0.0429(14) Uani 1 1 d .
H27 H 0.108 0.7847 0.0459 0.051 Uiso 1 1 calc R
C28 C 0.2566(4) 0.7140(4) 0.1161(3) 0.0364(13) Uani 1 1 d .
H28 H 0.22 0.6635 0.1581 0.044 Uiso 1 1 calc R
C29 C 0.4196(4) 0.8338(4) 0.4506(3) 0.0303(12) Uani 1 1 d .
C30 C 0.4491(5) 0.7523(4) 0.5260(3) 0.0399(13) Uani 1 1 d .
H30 H 0.5288 0.7065 0.5309 0.048 Uiso 1 1 calc R
C31 C 0.3629(5) 0.7383(5) 0.5932(4) 0.0495(15) Uani 1 1 d .
H31 H 0.3841 0.683 0.6443 0.059 Uiso 1 1 calc R
C32 C 0.2466(6) 0.8031(5) 0.5876(4) 0.0576(17) Uani 1 1 d .
H32 H 0.188 0.7939 0.6346 0.069 Uiso 1 1 calc R
C33 C 0.2166(5) 0.8813(5) 0.5128(4) 0.0546(17) Uani 1 1 d .
H33 H 0.1356 0.9244 0.5078 0.066 Uiso 1 1 calc R
C34 C 0.3014(4) 0.8987(4) 0.4447(4) 0.0424(14) Uani 1 1 d .
H34 H 0.2793 0.9545 0.3941 0.051 Uiso 1 1 calc R
C35 C 0.4873(4) 0.9870(4) 0.2954(3) 0.0250(11) Uani 1 1 d .
C36 C 0.4095(4) 1.0102(4) 0.2294(3) 0.0363(13) Uani 1 1 d .
H36 H 0.3781 0.954 0.2198 0.044 Uiso 1 1 calc R
C37 C 0.3777(4) 1.1147(5) 0.1778(4) 0.0487(15) Uani 1 1 d .
H37 H 0.3243 1.1306 0.1328 0.058 Uiso 1 1 calc R
C38 C 0.4235(5) 1.1956(4) 0.1916(4) 0.0540(16) Uani 1 1 d .
H38 H 0.4012 1.2675 0.1564 0.065 Uiso 1 1 calc R
C39 C 0.5007(5) 1.1737(4) 0.2556(4) 0.0495(15) Uani 1 1 d .
H39 H 0.5321 1.2302 0.2643 0.059 Uiso 1 1 calc R
C40 C 0.5337(4) 1.0694(4) 0.3080(3) 0.0393(13) Uani 1 1 d .
H40 H 0.5879 1.0544 0.3523 0.047 Uiso 1 1 calc R
Ga1 Ga 0.03159(5) 0.04895(5) 0.22142(4) 0.03515(17) Uani 1 1 d .
Cl1 Cl -0.15939(11) 0.04607(12) 0.24169(9) 0.0487(4) Uani 1 1 d .
Cl2 Cl 0.06551(12) 0.16139(12) 0.28946(9) 0.0508(4) Uani 1 1 d .
Cl3 Cl 0.07845(12) 0.10727(13) 0.08494(9) 0.0533(4) Uani 1 1 d .
Cl4 Cl 0.14291(12) -0.11322(11) 0.26869(11) 0.0576(4) Uani 1 1 d .
C41 C 0.1114(6) 0.3681(5) 0.0779(4) 0.0667(18) Uani 1 1 d .
H41A H 0.0277 0.3825 0.0593 0.08 Uiso 1 1 calc R
H41B H 0.1265 0.2985 0.1225 0.08 Uiso 1 1 calc R
Cl5 Cl 0.2150(2) 0.35639(16) -0.00983(13) 0.0967(7) Uani 1 1 d .
Cl6 Cl 0.1229(2) 0.4711(2) 0.12092(17) 0.1247(9) Uani 1 1 d .

loop_
_atom_site_aniso_label
_atom_site_aniso_U_11
_atom_site_aniso_U_22
_atom_site_aniso_U_33
_atom_site_aniso_U_23
_atom_site_aniso_U_13
_atom_site_aniso_U_12
Cu1 0.0466(4) 0.0312(4) 0.0386(4) -0.0159(3) -0.0077(3) -0.0128(3)
P1 0.0258(6) 0.0236(7) 0.0242(7) -0.0064(6) -0.0049(5) -0.0053(5)
P2 0.0282(6) 0.0275(7) 0.0300(8) -0.0116(6) -0.0004(6) -0.0095(6)
Si1 0.0283(7) 0.0294(8) 0.0308(8) -0.0085(7) -0.0044(6) -0.0069(6)
Si2 0.0296(7) 0.0315(8) 0.0336(9) -0.0100(7) 0.0012(6) -0.0110(6)
C1 0.037(3) 0.039(3) 0.028(3) -0.007(3) -0.006(2) -0.011(2)
C2 0.044(3) 0.042(3) 0.043(3) -0.010(3) -0.013(3) -0.008(3)
C3 0.029(3) 0.027(3) 0.022(3) -0.004(2) -0.002(2) -0.004(2)
C4 0.031(3) 0.023(3) 0.023(3) -0.004(2) 0.000(2) -0.008(2)
C5 0.032(3) 0.036(3) 0.036(3) -0.015(3) -0.009(2) -0.003(2)
C6 0.056(3) 0.028(3) 0.037(3) -0.019(3) -0.003(3) -0.006(3)
C7 0.048(3) 0.024(3) 0.037(3) -0.012(3) 0.001(3) 0.000(2)
C8 0.029(3) 0.030(3) 0.034(3) -0.006(2) -0.002(2) -0.001(2)
C9 0.049(3) 0.040(3) 0.032(3) -0.008(3) 0.000(2) -0.018(3)
C10 0.041(3) 0.056(4) 0.053(4) -0.029(3) 0.016(3) -0.026(3)
C11 0.030(3) 0.021(3) 0.036(3) -0.004(2) -0.003(2) -0.010(2)
C12 0.033(3) 0.024(3) 0.032(3) -0.003(2) -0.001(2) -0.013(2)
C13 0.046(3) 0.032(3) 0.036(3) -0.012(3) -0.003(3) -0.015(3)
C14 0.058(3) 0.046(4) 0.033(3) -0.012(3) -0.011(3) -0.024(3)
C15 0.042(3) 0.037(3) 0.051(4) -0.001(3) -0.018(3) -0.019(3)
C16 0.030(3) 0.035(3) 0.047(4) -0.006(3) -0.005(2) -0.012(2)
C17 0.023(2) 0.030(3) 0.027(3) -0.001(2) -0.009(2) -0.003(2)
C18 0.033(3) 0.045(3) 0.033(3) -0.001(3) -0.002(2) -0.007(3)
C19 0.031(3) 0.072(5) 0.035(4) -0.002(3) -0.002(3) 0.004(3)
C20 0.042(3) 0.067(5) 0.045(4) 0.016(3) -0.008(3) -0.029(3)
C21 0.059(4) 0.050(4) 0.054(4) 0.007(3) -0.013(3) -0.026(3)
C22 0.047(3) 0.038(3) 0.045(4) -0.005(3) -0.003(3) -0.019(3)
C23 0.030(2) 0.019(3) 0.023(3) -0.007(2) -0.005(2) -0.002(2)
C24 0.038(3) 0.052(4) 0.035(3) 0.002(3) -0.008(3) -0.017(3)
C25 0.063(4) 0.052(4) 0.041(4) 0.014(3) -0.014(3) -0.017(3)
C26 0.056(4) 0.048(4) 0.028(3) -0.005(3) -0.015(3) 0.007(3)
C27 0.030(3) 0.063(4) 0.031(3) -0.011(3) -0.003(2) -0.002(3)
C28 0.034(3) 0.046(3) 0.025(3) -0.001(3) -0.006(2) -0.008(2)
C29 0.034(3) 0.032(3) 0.032(3) -0.014(3) 0.005(2) -0.016(2)
C30 0.042(3) 0.039(3) 0.043(4) -0.014(3) 0.007(3) -0.016(3)
C31 0.070(4) 0.047(4) 0.040(4) -0.013(3) 0.017(3) -0.036(3)
C32 0.075(5) 0.050(4) 0.061(5) -0.027(4) 0.033(4) -0.041(4)
C33 0.035(3) 0.062(4) 0.073(5) -0.028(4) 0.024(3) -0.022(3)
C34 0.044(3) 0.041(3) 0.049(4) -0.018(3) 0.005(3) -0.018(3)
C35 0.024(2) 0.024(3) 0.027(3) -0.007(2) 0.002(2) -0.008(2)
C36 0.029(3) 0.029(3) 0.052(4) -0.007(3) -0.004(2) -0.010(2)
C37 0.036(3) 0.050(4) 0.055(4) -0.002(3) -0.008(3) -0.012(3)
C38 0.054(4) 0.027(3) 0.073(5) 0.002(3) -0.007(3) -0.010(3)
C39 0.057(4) 0.033(3) 0.064(4) -0.010(3) -0.011(3) -0.019(3)
C40 0.039(3) 0.034(3) 0.049(4) -0.013(3) -0.007(3) -0.011(3)
Ga1 0.0344(3) 0.0347(4) 0.0384(4) -0.0076(3) -0.0090(3) -0.0098(3)
Cl1 0.0369(7) 0.0557(9) 0.0544(10) -0.0072(8) -0.0068(7) -0.0169(7)
Cl2 0.0510(8) 0.0569(10) 0.0558(10) -0.0281(8) -0.0084(7) -0.0149(7)
Cl3 0.0581(9) 0.0670(10) 0.0389(9) -0.0098(8) -0.0047(7) -0.0244(8)
Cl4 0.0468(8) 0.0360(8) 0.0850(12) -0.0040(8) -0.0170(8) -0.0063(7)
C41 0.078(4) 0.061(4) 0.065(5) -0.020(4) 0.011(4) -0.025(4)
Cl5 0.1451(18) 0.0784(14) 0.0671(13) -0.0202(11) 0.0359(12) -0.0440(13)
Cl6 0.151(2) 0.1077(18) 0.145(2) -0.0893(17) 0.0191(17) -0.0352(15)

loop_
_atom_type_symbol
_atom_type_description
_atom_type_scat_dispersion_real
_atom_type_scat_dispersion_imag
_atom_type_scat_source
C C 0.0033 0.0016 'International Tables Vol C Tables 4.2.6.8 and 6.1.1.4'
H H 0 0 'International Tables Vol C Tables 4.2.6.8 and 6.1.1.4'
Si Si 0.0817 0.0704 'International Tables Vol C Tables 4.2.6.8 and 6.1.1.4'
P P 0.1023 0.0942 'International Tables Vol C Tables 4.2.6.8 and 6.1.1.4'
Cl Cl 0.1484 0.1585 'International Tables Vol C Tables 4.2.6.8 and 6.1.1.4'
Cu Cu 0.3201 1.2651 'International Tables Vol C Tables 4.2.6.8 and 6.1.1.4'
Ga Ga 0.2307 1.6083 'International Tables Vol C Tables 4.2.6.8 and 6.1.1.4'

loop_
_geom_angle_atom_site_label_1
_geom_angle_atom_site_label_2
_geom_angle_atom_site_label_3
_geom_angle
P1 Cu1 P2 153.72(5)
P1 Cu1 Si2 121.50(5)
P2 Cu1 Si2 84.72(5)
P1 Cu1 Si1 85.17(4)
P2 Cu1 Si1 115.28(5)
Si2 Cu1 Si1 53.54(4)
C17 P1 C23 105.8(2)
C17 P1 C4 105.4(2)
C23 P1 C4 107.7(2)
C17 P1 Cu1 111.57(16)
C23 P1 Cu1 114.52(15)
C4 P1 Cu1 111.32(15)
C35 P2 C29 106.3(2)
C35 P2 C12 107.4(2)
C29 P2 C12 106.3(2)
C35 P2 Cu1 111.13(15)
C29 P2 Cu1 114.28(15)
C12 P2 Cu1 111.06(16)
C2 Si1 C1 103.4(2)
C2 Si1 C3 107.4(2)
C1 Si1 C3 112.7(2)
C2 Si1 Si2 98.98(17)
C1 Si1 Si2 115.52(16)
C3 Si1 Si2 116.55(15)
C2 Si1 Cu1 156.64(17)
C1 Si1 Cu1 74.09(15)
C3 Si1 Cu1 94.62(14)
Si2 Si1 Cu1 63.20(4)
C10 Si2 C9 102.9(2)
C10 Si2 C11 108.0(2)
C9 Si2 C11 113.7(2)
C10 Si2 Si1 102.70(18)
C9 Si2 Si1 122.79(16)
C11 Si2 Si1 105.42(15)
C10 Si2 Cu1 156.78(17)
C9 Si2 Cu1 73.63(15)
C11 Si2 Cu1 94.03(14)
Si1 Si2 Cu1 63.26(4)
Si1 C1 H1A 109.5
Si1 C1 H1B 109.5
H1A C1 H1B 109.5
Si1 C1 H1C 109.5
H1A C1 H1C 109.5
H1B C1 H1C 109.5
Si1 C2 H2A 109.5
Si1 C2 H2B 109.5
H2A C2 H2B 109.5
Si1 C2 H2C 109.5
H2A C2 H2C 109.5
H2B C2 H2C 109.5
C4 C3 C8 115.9(4)
C4 C3 Si1 125.0(3)
C8 C3 Si1 119.1(3)
C5 C4 C3 121.8(4)
C5 C4 P1 120.3(3)
C3 C4 P1 117.7(3)
C4 C5 C6 120.4(4)
C4 C5 H5 119.8
C6 C5 H5 119.8
C7 C6 C5 119.1(5)
C7 C6 H6 120.4
C5 C6 H6 120.4
C6 C7 C8 120.9(4)
C6 C7 H7 119.5
C8 C7 H7 119.5
C7 C8 C3 121.7(4)
C7 C8 H8 119.1
C3 C8 H8 119.1
Si2 C9 H9A 109.5
Si2 C9 H9B 109.5
H9A C9 H9B 109.5
Si2 C9 H9C 109.5
H9A C9 H9C 109.5
H9B C9 H9C 109.5
Si2 C10 H10A 109.5
Si2 C10 H10B 109.5
H10A C10 H10B 109.5
Si2 C10 H10C 109.5
H10A C10 H10C 109.5
H10B C10 H10C 109.5
C16 C11 C12 116.3(4)
C16 C11 Si2 118.3(4)
C12 C11 Si2 125.4(3)
C13 C12 C11 121.7(4)
C13 C12 P2 121.6(4)
C11 C12 P2 116.7(3)
C12 C13 C14 120.2(5)
C12 C13 H13 119.9
C14 C13 H13 119.9
C15 C14 C13 119.8(5)
C15 C14 H14 120.1
C13 C14 H14 120.1
C14 C15 C16 120.3(5)
C14 C15 H15 119.9
C16 C15 H15 119.9
C15 C16 C11 121.9(5)
C15 C16 H16 119.1
C11 C16 H16 119.1
C18 C17 C22 118.4(5)
C18 C17 P1 118.5(4)
C22 C17 P1 123.2(4)
C17 C18 C19 120.9(5)
C17 C18 H18 119.5
C19 C18 H18 119.5
C20 C19 C18 119.6(5)
C20 C19 H19 120.2
C18 C19 H19 120.2
C21 C20 C19 119.4(5)
C21 C20 H20 120.3
C19 C20 H20 120.3
C20 C21 C22 120.5(6)
C20 C21 H21 119.7
C22 C21 H21 119.7
C21 C22 C17 121.2(5)
C21 C22 H22 119.4
C17 C22 H22 119.4
C28 C23 C24 119.1(4)
C28 C23 P1 121.8(4)
C24 C23 P1 118.8(3)
C25 C24 C23 120.8(5)
C25 C24 H24 119.6
C23 C24 H24 119.6
C24 C25 C26 119.5(5)
C24 C25 H25 120.3
C26 C25 H25 120.3
C27 C26 C25 120.1(5)
C27 C26 H26 120
C25 C26 H26 120
C26 C27 C28 120.8(5)
C26 C27 H27 119.6
C28 C27 H27 119.6
C23 C28 C27 119.7(5)
C23 C28 H28 120.1
C27 C28 H28 120.1
C34 C29 C30 118.7(5)
C34 C29 P2 120.8(4)
C30 C29 P2 120.3(4)
C31 C30 C29 120.1(5)
C31 C30 H30 119.9
C29 C30 H30 119.9
C30 C31 C32 121.1(6)
C30 C31 H31 119.5
C32 C31 H31 119.5
C33 C32 C31 118.9(6)
C33 C32 H32 120.6
C31 C32 H32 120.6
C32 C33 C34 121.5(6)
C32 C33 H33 119.2
C34 C33 H33 119.2
C33 C34 C29 119.6(5)
C33 C34 H34 120.2
C29 C34 H34 120.2
C40 C35 C36 119.3(5)
C40 C35 P2 122.8(4)
C36 C35 P2 117.8(3)
C37 C36 C35 120.1(5)
C37 C36 H36 119.9
C35 C36 H36 119.9
C38 C37 C36 119.8(5)
C38 C37 H37 120.1
C36 C37 H37 120.1
C39 C38 C37 120.6(5)
C39 C38 H38 119.7
C37 C38 H38 119.7
C38 C39 C40 120.5(5)
C38 C39 H39 119.8
C40 C39 H39 119.8
C35 C40 C39 119.7(5)
C35 C40 H40 120.2
C39 C40 H40 120.2
Cl4 Ga1 Cl1 109.92(6)
Cl4 Ga1 Cl3 109.28(6)
Cl1 Ga1 Cl3 110.33(6)
Cl4 Ga1 Cl2 110.37(6)
Cl1 Ga1 Cl2 108.74(6)
Cl3 Ga1 Cl2 108.17(6)
Cl6 C41 Cl5 111.5(4)
Cl6 C41 H41A 109.3
Cl5 C41 H41A 109.3
Cl6 C41 H41B 109.3
Cl5 C41 H41B 109.3
H41A C41 H41B 108

loop_
_geom_bond_atom_site_label_1
_geom_bond_atom_site_label_2
_geom_bond_distance
Cu1 P1 2.2079(13)
Cu1 P2 2.2168(13)
Cu1 Si2 2.7196(14)
Cu1 Si1 2.7212(14)
P1 C17 1.823(5)
P1 C23 1.824(4)
P1 C4 1.830(4)
P2 C35 1.824(5)
P2 C29 1.826(5)
P2 C12 1.832(5)
Si1 C2 1.889(5)
Si1 C1 1.893(5)
Si1 C3 1.906(5)
Si1 Si2 2.4505(19)
Si2 C10 1.873(5)
Si2 C9 1.887(5)
Si2 C11 1.902(5)
C1 H1A 0.98
C1 H1B 0.98
C1 H1C 0.98
C2 H2A 0.98
C2 H2B 0.98
C2 H2C 0.98
C3 C4 1.409(6)
C3 C8 1.418(6)
C4 C5 1.386(6)
C5 C6 1.393(6)
C5 H5 0.95
C6 C7 1.374(6)
C6 H6 0.95
C7 C8 1.383(6)
C7 H7 0.95
C8 H8 0.95
C9 H9A 0.98
C9 H9B 0.98
C9 H9C 0.98
C10 H10A 0.98
C10 H10B 0.98
C10 H10C 0.98
C11 C16 1.399(6)
C11 C12 1.420(6)
C12 C13 1.375(6)
C13 C14 1.387(6)
C13 H13 0.95
C14 C15 1.375(7)
C14 H14 0.95
C15 C16 1.385(7)
C15 H15 0.95
C16 H16 0.95
C17 C18 1.380(6)
C17 C22 1.382(7)
C18 C19 1.393(7)
C18 H18 0.95
C19 C20 1.389(8)
C19 H19 0.95
C20 C21 1.373(8)
C20 H20 0.95
C21 C22 1.374(7)
C21 H21 0.95
C22 H22 0.95
C23 C28 1.383(6)
C23 C24 1.386(6)
C24 C25 1.378(7)
C24 H24 0.95
C25 C26 1.382(7)
C25 H25 0.95
C26 C27 1.363(7)
C26 H26 0.95
C27 C28 1.383(7)
C27 H27 0.95
C28 H28 0.95
C29 C34 1.394(6)
C29 C30 1.399(7)
C30 C31 1.377(7)
C30 H30 0.95
C31 C32 1.377(8)
C31 H31 0.95
C32 C33 1.372(8)
C32 H32 0.95
C33 C34 1.382(7)
C33 H33 0.95
C34 H34 0.95
C35 C40 1.386(6)
C35 C36 1.391(6)
C36 C37 1.383(7)
C36 H36 0.95
C37 C38 1.373(7)
C37 H37 0.95
C38 C39 1.362(7)
C38 H38 0.95
C39 C40 1.386(7)
C39 H39 0.95
C40 H40 0.95
Ga1 Cl4 2.1669(15)
Ga1 Cl1 2.1672(13)
Ga1 Cl3 2.1775(15)
Ga1 Cl2 2.1886(14)
C41 Cl6 1.714(6)
C41 Cl5 1.741(6)
C41 H41A 0.99
C41 H41B 0.99
